data_2013986
loop_
_publ_author_name
'Zinczuk, Juan'
'Ruveda, Edmundo A.'
'Thompson, Hugh W.'
'Lalancette, Roger A.'

_publ_section_title
;
 (--)-Parasantonic acid and its enol lactone, (+)-parasantonide:
 observation of the rare acid-to-acid catemeric hydrogen-bonding mode
 in a \g,\e-diketocarboxylic acid
;
_journal_issue 6
_journal_name_full 'Acta Crystallographica Section C'
_journal_page_first o408
_journal_page_last o410
_journal_paper_doi 10.1107/S010827010400839X
_journal_volume 60
_journal_year 2004
_chemical_formula_iupac 'C15 H20 O4'
_chemical_formula_moiety 'C15 H20 O4'
_chemical_formula_sum 'C15 H20 O4'
_chemical_formula_weight 264.31
_chemical_melting_point 448
_chemical_name_common '(+)-parasantonic acid'
_chemical_name_systematic
;
(-)-\a,3a,7-trimethyl-5,8-dioxo-1,4-ethanoperhydropentalene-1-acetic acid
;
_space_group_IT_number 19
_symmetry_cell_setting orthorhombic
_symmetry_space_group_name_Hall 'P 2ac 2ab'
_symmetry_space_group_name_H-M 'P 21 21 21'
_atom_sites_solution_hydrogens geom
_atom_sites_solution_primary direct
_atom_sites_solution_secondary difmap
_audit_creation_method SHELXL-97
_cell_angle_alpha 90.00
_cell_angle_beta 90.00
_cell_angle_gamma 90.00
_cell_formula_units_Z 4
_cell_length_a 6.770(2)
_cell_length_b 13.160(3)
_cell_length_c 15.553(4)
_cell_measurement_reflns_used 30
_cell_measurement_temperature 296(2)
_cell_measurement_theta_max 10.0
_cell_measurement_theta_min 2.6
_cell_volume 1385.7(6)
_computing_cell_refinement XSCANS
_computing_data_collection 'XSCANS (Siemens, 1996)'
_computing_data_reduction XSCANS
_computing_molecular_graphics 'SHELXP97 (Sheldrick, 1997)'
_computing_publication_material SHELXL97
_computing_structure_refinement 'SHELXL97 (Sheldrick, 1997)'
_computing_structure_solution 'SHELXS97 (Sheldrick, 1997)'
_diffrn_ambient_temperature 296(2)
_diffrn_measured_fraction_theta_full 0.990
_diffrn_measured_fraction_theta_max 0.990
_diffrn_measurement_device_type 'Siemens P4'
_diffrn_measurement_method '2\q/\q scans'
_diffrn_radiation_monochromator graphite
_diffrn_radiation_source 'fine-focus sealed tube'
_diffrn_radiation_type MoK\a
_diffrn_radiation_wavelength 0.71073
_diffrn_reflns_av_R_equivalents 0.048
_diffrn_reflns_av_sigmaI/netI 0.058
_diffrn_reflns_limit_h_max 8
_diffrn_reflns_limit_h_min -8
_diffrn_reflns_limit_k_max 15
_diffrn_reflns_limit_k_min -15
_diffrn_reflns_limit_l_max 18
_diffrn_reflns_limit_l_min -18
_diffrn_reflns_number 2846
_diffrn_reflns_theta_full 25.05
_diffrn_reflns_theta_max 25.05
_diffrn_reflns_theta_min 2.03
_diffrn_standards_decay_% 'variation < 3.5'
_diffrn_standards_interval_count 97
_diffrn_standards_number 3
_exptl_absorpt_coefficient_mu 0.091
_exptl_absorpt_correction_T_max 0.990
_exptl_absorpt_correction_T_min 0.976
_exptl_absorpt_correction_type numerical
_exptl_absorpt_process_details '(SHELXTL; Sheldrick, 1997)'
_exptl_crystal_colour colourless
_exptl_crystal_density_diffrn 1.267
_exptl_crystal_density_method 'not measured'
_exptl_crystal_description block
_exptl_crystal_F_000 568
_exptl_crystal_size_max 0.46
_exptl_crystal_size_mid 0.25
_exptl_crystal_size_min 0.11
_refine_diff_density_max 0.15
_refine_diff_density_min -0.17
_refine_ls_extinction_coef 0.022(4)
_refine_ls_extinction_expression Fc^*^=kFc[1+0.001xFc^2^\l^3^/sin(2\q)]^-1/4^
_refine_ls_extinction_method SHELXL97
_refine_ls_goodness_of_fit_ref 1.06
_refine_ls_hydrogen_treatment constr
_refine_ls_matrix_type full
_refine_ls_number_parameters 173
_refine_ls_number_reflns 1424
_refine_ls_number_restraints 0
_refine_ls_restrained_S_all 1.06
_refine_ls_R_factor_all 0.072
_refine_ls_R_factor_gt 0.050
_refine_ls_shift/su_max 0.00
_refine_ls_shift/su_mean 0.00
_refine_ls_structure_factor_coef Fsqd
_refine_ls_weighting_details 'calc w=1/[\s^2^(Fo^2^)+(0.049P)^2^+0.3537P] where P=(Fo^2^+2Fc^2^)/3'
_refine_ls_weighting_scheme calc
_refine_ls_wR_factor_gt 0.116
_refine_ls_wR_factor_ref 0.128
_reflns_number_gt 1065
_reflns_number_total 1424
_reflns_threshold_expression I>2\s(I)
_cod_data_source_file fr1475.cif
_cod_data_source_block I
_cod_depositor_comments
;
The following automatic conversions were performed:
'_symmetry_cell_setting' value 'Orthorhombic' changed to 'orthorhombic'
according to '/home/saulius/struct/CIF-dictionaries/cif_core.dic'
dictionary named 'cif_core.dic' version 2.4.1 from 2010-06-29.

Automatic conversion script
Id: cif_fix_enum 1527 2010-12-29 10:47:43Z saulius 

The following automatic conversions were performed:

'_symmetry_cell_setting' value 'Orthorhombic' changed to
'orthorhombic' according to
/home/saulius/struct/CIF-dictionaries/cif_core.dic dictionary named
'cif_core.dic' version 2.4.1 from 2010-06-29.

Automatic conversion script
Id: cif_fix_values 1715 2011-07-08 13:25:40Z adriana 
;
_cod_database_code 2013986
_cod_database_fobs_code 2013986

loop_
_symmetry_equiv_pos_as_xyz
'x, y, z'
'-x+1/2, -y, z+1/2'
'-x, y+1/2, -z+1/2'
'x+1/2, -y+1/2, -z'

loop_
_atom_site_label
_atom_site_fract_x
_atom_site_fract_y
_atom_site_fract_z
_atom_site_U_iso_or_equiv
_atom_site_adp_type
_atom_site_calc_flag
_atom_site_refinement_flags
_atom_site_occupancy
_atom_site_disorder_assembly
_atom_site_disorder_group
_atom_site_type_symbol
O1 0.1938(5) 0.7000(2) 0.79366(18) 0.0604(9) Uani d . 1 . . O
O2 0.6548(5) 0.7015(3) 0.5960(2) 0.0736(10) Uani d . 1 . . O
O3 0.2061(4) 0.7479(3) 0.9997(2) 0.0679(9) Uani d . 1 . . O
O4 0.0056(4) 0.8401(3) 0.91676(17) 0.0578(9) Uani d . 1 . . O
H4 -0.0793 0.8108 0.9450 0.087 Uiso calc R 1 . . H
C1 0.3164(6) 0.8703(3) 0.7938(2) 0.0384(9) Uani d . 1 . . C
C2 0.1860(7) 0.9630(3) 0.7684(2) 0.0527(11) Uani d . 1 . . C
H2A 0.0476 0.9440 0.7672 0.063 Uiso calc R 1 . . H
H2B 0.2031 1.0180 0.8092 0.063 Uiso calc R 1 . . H
C3 0.2563(8) 0.9957(4) 0.6780(3) 0.0634(14) Uani d . 1 . . C
H3A 0.1536 0.9834 0.6358 0.076 Uiso calc R 1 . . H
H3B 0.2889 1.0674 0.6775 0.076 Uiso calc R 1 . . H
C3A 0.4382(7) 0.9322(3) 0.6577(2) 0.0492(11) Uani d . 1 . . C
C4 0.3959(6) 0.8292(3) 0.6144(2) 0.0455(10) Uani d . 1 . . C
H4A 0.3822 0.8362 0.5519 0.055 Uiso calc R 1 . . H
C5 0.5758(6) 0.7670(4) 0.6381(3) 0.0501(11) Uani d . 1 . . C
C6A 0.5149(6) 0.8954(3) 0.7466(3) 0.0452(10) Uani d . 1 . . C
H61A 0.5895 0.9485 0.7765 0.054 Uiso calc R 1 . . H
C6 0.6437(6) 0.8029(4) 0.7267(3) 0.0547(12) Uani d . 1 . . C
H6A 0.7823 0.8215 0.7257 0.066 Uiso calc R 1 . . H
H6B 0.6243 0.7501 0.7693 0.066 Uiso calc R 1 . . H
C7 0.2140(6) 0.7763(3) 0.6547(2) 0.0399(9) Uani d . 1 . . C
H7A 0.0986 0.8185 0.6414 0.048 Uiso calc R 1 . . H
C8 0.2360(5) 0.7750(3) 0.7521(2) 0.0365(9) Uani d . 1 . . C
C9 0.3531(6) 0.8523(3) 0.8905(2) 0.0425(10) Uani d . 1 . . C
H9A 0.4601 0.8023 0.8939 0.051 Uiso calc R 1 . . H
C10 0.1817(6) 0.8069(3) 0.9395(2) 0.0465(10) Uani d . 1 . . C
C11 0.4232(9) 0.9444(4) 0.9418(3) 0.0698(15) Uani d . 1 . . C
H11A 0.4428 0.9253 1.0007 0.105 Uiso calc R 1 . . H
H11B 0.3255 0.9972 0.9386 0.105 Uiso calc R 1 . . H
H11C 0.5454 0.9688 0.9182 0.105 Uiso calc R 1 . . H
C12 0.1744(7) 0.6709(4) 0.6175(3) 0.0594(12) Uani d . 1 . . C
H12A 0.0608 0.6419 0.6451 0.089 Uiso calc R 1 . . H
H12B 0.2872 0.6282 0.6272 0.089 Uiso calc R 1 . . H
H12C 0.1504 0.6764 0.5569 0.089 Uiso calc R 1 . . H
C13 0.5966(10) 0.9900(4) 0.6053(3) 0.0782(17) Uani d . 1 . . C
H13A 0.5417 1.0109 0.5512 0.117 Uiso calc R 1 . . H
H13B 0.7077 0.9463 0.5953 0.117 Uiso calc R 1 . . H
H13C 0.6389 1.0488 0.6369 0.117 Uiso calc R 1 . . H

loop_
_atom_site_aniso_label
_atom_site_aniso_U_11
_atom_site_aniso_U_22
_atom_site_aniso_U_33
_atom_site_aniso_U_12
_atom_site_aniso_U_13
_atom_site_aniso_U_23
O1 0.080(2) 0.0541(17) 0.0468(16) -0.0119(18) -0.0023(17) 0.0086(15)
O2 0.066(2) 0.080(2) 0.075(2) 0.015(2) 0.0129(18) -0.0223(19)
O3 0.0442(16) 0.107(2) 0.0529(16) -0.0010(19) 0.0022(14) 0.0368(17)
O4 0.0410(16) 0.084(2) 0.0484(16) 0.0077(17) 0.0055(13) 0.0183(16)
C1 0.037(2) 0.045(2) 0.0334(19) 0.0014(19) 0.0000(18) 0.0025(16)
C2 0.059(3) 0.059(2) 0.041(2) 0.013(3) 0.001(2) 0.004(2)
C3 0.093(4) 0.049(2) 0.048(3) 0.013(3) 0.000(3) 0.009(2)
C3A 0.058(3) 0.055(3) 0.034(2) -0.006(2) 0.006(2) 0.0055(19)
C4 0.047(2) 0.060(3) 0.0297(19) -0.003(2) 0.0051(17) -0.0012(18)
C5 0.041(2) 0.063(3) 0.047(2) -0.003(2) 0.013(2) -0.001(2)
C6A 0.045(2) 0.054(2) 0.0367(18) -0.015(2) 0.0016(18) 0.0045(19)
C6 0.0322(19) 0.086(3) 0.046(2) 0.003(2) 0.0049(18) -0.002(2)
C7 0.035(2) 0.048(2) 0.037(2) 0.002(2) -0.0023(17) 0.0017(16)
C8 0.0300(18) 0.044(2) 0.0351(18) 0.0022(18) 0.0024(16) 0.0044(18)
C9 0.044(2) 0.052(2) 0.0321(19) -0.003(2) 0.0022(17) 0.0017(17)
C10 0.045(2) 0.061(2) 0.033(2) -0.001(2) -0.0007(18) 0.006(2)
C11 0.088(4) 0.078(3) 0.043(2) -0.027(3) 0.004(3) -0.008(2)
C12 0.062(3) 0.063(3) 0.054(3) -0.018(3) -0.002(2) -0.013(2)
C13 0.116(4) 0.068(3) 0.051(3) -0.038(3) 0.013(3) 0.006(2)

loop_
_atom_type_symbol
_atom_type_description
_atom_type_scat_dispersion_real
_atom_type_scat_dispersion_imag
_atom_type_scat_source
C C 0.0033 0.0016 'International Tables Vol C Tables 4.2.6.8 and 6.1.1.4'
H H 0.0000 0.0000 'International Tables Vol C Tables 4.2.6.8 and 6.1.1.4'
O O 0.0106 0.0060 'International Tables Vol C Tables 4.2.6.8 and 6.1.1.4'

loop_
_geom_angle_atom_site_label_1
_geom_angle_atom_site_label_2
_geom_angle_atom_site_label_3
_geom_angle
_geom_angle_publ_flag
C10 O4 H4 109.5 ?
C8 C1 C9 110.4(3) ?
C8 C1 C2 109.6(3) ?
C9 C1 C2 117.4(3) ?
C8 C1 C6A 106.4(3) ?
C9 C1 C6A 110.6(3) ?
C2 C1 C6A 101.7(3) ?
C3 C2 C1 105.9(3) ?
C3 C2 H2A 110.5 ?
C1 C2 H2A 110.5 ?
C3 C2 H2B 110.5 ?
C1 C2 H2B 110.5 ?
H2A C2 H2B 108.7 ?
C3A C3 C2 106.6(3) ?
C3A C3 H3A 110.4 ?
C2 C3 H3A 110.4 ?
C3A C3 H3B 110.4 ?
C2 C3 H3B 110.4 ?
H3A C3 H3B 108.6 ?
C3 C3A C4 115.0(4) ?
C3 C3A C13 113.6(4) ?
C4 C3A C13 109.4(3) ?
C3 C3A C6A 104.9(3) ?
C4 C3A C6A 100.2(3) ?
C13 C3A C6A 113.0(4) ?
C5 C4 C3A 102.7(3) ?
C5 C4 C7 107.3(3) ?
C3A C4 C7 111.5(3) ?
C5 C4 H4A 111.6 ?
C3A C4 H4A 111.6 ?
C7 C4 H4A 111.6 ?
O2 C5 C4 127.6(4) ?
O2 C5 C6 125.3(4) ?
C4 C5 C6 107.1(3) ?
C6 C6A C3A 105.0(3) ?
C6 C6A C1 114.7(3) ?
C3A C6A C1 101.3(3) ?
C6 C6A H61A 111.7 ?
C3A C6A H61A 111.7 ?
C1 C6A H61A 111.7 ?
C5 C6 C6A 104.9(4) ?
C5 C6 H6A 110.8 ?
C6A C6 H6A 110.8 ?
C5 C6 H6B 110.8 ?
C6A C6 H6B 110.8 ?
H6A C6 H6B 108.8 ?
C8 C7 C12 112.6(3) ?
C8 C7 C4 109.3(3) ?
C12 C7 C4 113.3(3) ?
C8 C7 H7A 107.1 ?
C12 C7 H7A 107.1 ?
C4 C7 H7A 107.1 ?
O1 C8 C1 122.0(3) ?
O1 C8 C7 121.1(4) ?
C1 C8 C7 116.9(3) ?
C10 C9 C11 106.8(3) ?
C10 C9 C1 115.4(3) ?
C11 C9 C1 115.9(4) ?
C10 C9 H9A 106.0 ?
C11 C9 H9A 106.0 ?
C1 C9 H9A 106.0 ?
O3 C10 O4 122.4(4) ?
O3 C10 C9 122.1(4) y
O4 C10 C9 115.3(3) y
C9 C11 H11A 109.5 ?
C9 C11 H11B 109.5 ?
H11A C11 H11B 109.5 ?
C9 C11 H11C 109.5 ?
H11A C11 H11C 109.5 ?
H11B C11 H11C 109.5 ?
C7 C12 H12A 109.5 ?
C7 C12 H12B 109.5 ?
H12A C12 H12B 109.5 ?
C7 C12 H12C 109.5 ?
H12A C12 H12C 109.5 ?
H12B C12 H12C 109.5 ?
C3A C13 H13A 109.5 ?
C3A C13 H13B 109.5 ?
H13A C13 H13B 109.5 ?
C3A C13 H13C 109.5 ?
H13A C13 H13C 109.5 ?
H13B C13 H13C 109.5 ?

loop_
_geom_bond_atom_site_label_1
_geom_bond_atom_site_label_2
_geom_bond_site_symmetry_2
_geom_bond_distance
_geom_bond_publ_flag
O1 C8 . 1.214(4) ?
O2 C5 . 1.208(5) ?
O3 C10 . 1.227(5) y
O4 C10 . 1.319(5) y
O4 H4 . 0.8200 ?
C1 C8 . 1.514(5) ?
C1 C9 . 1.542(5) ?
C1 C2 . 1.556(6) ?
C1 C6A . 1.566(6) ?
C2 C3 . 1.546(6) ?
C2 H2A . 0.9700 ?
C2 H2B . 0.9700 ?
C3 C3A . 1.521(6) ?
C3 H3A . 0.9700 ?
C3 H3B . 0.9700 ?
C3A C4 . 1.540(6) ?
C3A C13 . 1.547(7) ?
C3A C6A . 1.555(5) ?
C4 C5 . 1.514(6) ?
C4 C7 . 1.547(5) ?
C4 H4A . 0.9800 ?
C5 C6 . 1.528(6) ?
C6A C6 . 1.529(6) ?
C6A H61A . 0.9800 ?
C6 H6A . 0.9700 ?
C6 H6B . 0.9700 ?
C7 C8 . 1.522(5) ?
C7 C12 . 1.527(6) ?
C7 H7A . 0.9800 ?
C9 C10 . 1.511(6) ?
C9 C11 . 1.528(6) ?
C9 H9A . 0.9800 ?
C11 H11A . 0.9600 ?
C11 H11B . 0.9600 ?
C11 H11C . 0.9600 ?
C12 H12A . 0.9600 ?
C12 H12B . 0.9600 ?
C12 H12C . 0.9600 ?
C13 H13A . 0.9600 ?
C13 H13B . 0.9600 ?
C13 H13C . 0.9600 ?

loop_
_geom_torsion_atom_site_label_1
_geom_torsion_atom_site_label_2
_geom_torsion_atom_site_label_3
_geom_torsion_atom_site_label_4
_geom_torsion
C8 C1 C2 C3 -81.1(4)
C9 C1 C2 C3 152.0(4)
C6A C1 C2 C3 31.3(4)
C1 C2 C3 C3A -6.9(5)
C2 C3 C3A C4 88.3(4)
C2 C3 C3A C13 -144.5(4)
C2 C3 C3A C6A -20.7(5)
C3 C3A C4 C5 -155.6(3)
C13 C3A C4 C5 75.1(4)
C6A C3A C4 C5 -43.8(4)
C3 C3A C4 C7 -40.9(4)
C13 C3A C4 C7 -170.2(4)
C6A C3A C4 C7 70.9(4)
C3A C4 C5 O2 -147.1(5)
C7 C4 C5 O2 95.3(5)
C3A C4 C5 C6 32.4(4)
C7 C4 C5 C6 -85.3(4)
C3 C3A C6A C6 159.5(3)
C4 C3A C6A C6 40.0(4)
C13 C3A C6A C6 -76.2(4)
C3 C3A C6A C1 39.9(4)
C4 C3A C6A C1 -79.6(3)
C13 C3A C6A C1 164.2(3)
C8 C1 C6A C6 -40.9(4)
C9 C1 C6A C6 78.9(4)
C2 C1 C6A C6 -155.7(4)
C8 C1 C6A C3A 71.5(4)
C9 C1 C6A C3A -168.6(3)
C2 C1 C6A C3A -43.2(4)
O2 C5 C6 C6A 172.3(4)
C4 C5 C6 C6A -7.1(4)
C3A C6A C6 C5 -20.8(4)
C1 C6A C6 C5 89.5(4)
C5 C4 C7 C8 61.8(4)
C3A C4 C7 C8 -50.0(4)
C5 C4 C7 C12 -64.6(4)
C3A C4 C7 C12 -176.4(3)
C9 C1 C8 O1 5.6(5)
C2 C1 C8 O1 -125.2(4)
C6A C1 C8 O1 125.5(4)
C9 C1 C8 C7 -173.2(3)
C2 C1 C8 C7 56.0(4)
C6A C1 C8 C7 -53.2(4)
C12 C7 C8 O1 -10.9(6)
C4 C7 C8 O1 -137.7(4)
C12 C7 C8 C1 167.8(3)
C4 C7 C8 C1 41.0(4)
C8 C1 C9 C10 -50.7(5)
C2 C1 C9 C10 75.9(5)
C6A C1 C9 C10 -168.1(3)
C8 C1 C9 C11 -176.6(4)
C2 C1 C9 C11 -50.0(5)
C6A C1 C9 C11 66.0(5)
C11 C9 C10 O3 -83.5(5)
C1 C9 C10 O3 146.1(4)
C11 C9 C10 O4 92.3(4)
C1 C9 C10 O4 -38.1(5)

loop_
_cod_related_entry_id
_cod_related_entry_database
_cod_related_entry_code
1 ChemSpider 21181354
